data_1543577
loop_
_publ_author_name
'Chen, Caiyou'
'Wang, Heng'
'Zhang, Zhefan'
'Jin, Shicheng'
'Wen, Songwei'
'Ji, Jianjian'
'Chung, Lung Wa'
'Dong, Xiu-Qin'
'Zhang, Xumu'

_publ_section_title
;
 Ferrocenyl chiral bisphosphorus ligands for highly enantioselective
 asymmetric hydrogenation via noncovalent ion pair interaction
;
_journal_issue 11
_journal_name_full 'Chem. Sci.'
_journal_page_first 6669
_journal_paper_doi 10.1039/C6SC01845A
_journal_volume 7
_journal_year 2016
_chemical_absolute_configuration 30S
_chemical_formula_sum 'C33 H35 Fe N P2'
_chemical_formula_weight 563.41
_chemical_name_systematic
;
 ?
;
_space_group_IT_number 76
_symmetry_cell_setting tetragonal
_symmetry_space_group_name_Hall 'P 4w'
_symmetry_space_group_name_H-M 'P 41'
_atom_sites_solution_hydrogens geom
_atom_sites_solution_primary direct
_atom_sites_solution_secondary difmap
_audit_creation_method SHELXL-97
_audit_update_record
;
2016-03-02 deposited with the CCDC.
2016-06-30 downloaded from the CCDC.
;
_cell_angle_alpha 90.00
_cell_angle_beta 90.00
_cell_angle_gamma 90.00
_cell_formula_units_Z 4
_cell_length_a 10.0629(4)
_cell_length_b 10.0629(4)
_cell_length_c 28.901(3)
_cell_measurement_reflns_used 5255
_cell_measurement_temperature 296(2)
_cell_measurement_theta_max 22.46
_cell_measurement_theta_min 2.47
_cell_volume 2926.6(3)
_computing_cell_refinement 'Bruker SMART'
_computing_data_collection 'Bruker SMART'
_computing_data_reduction 'Bruker SAINT'
_computing_molecular_graphics 'Bruker SHELXTL'
_computing_structure_refinement 'SHELXL-97 (Sheldrick, 1997)'
_computing_structure_solution 'SHELXS-97 (Sheldrick, 1990)'
_diffrn_ambient_temperature 296(2)
_diffrn_measured_fraction_theta_full 1.000
_diffrn_measured_fraction_theta_max 1.000
_diffrn_measurement_device_type bruker
_diffrn_measurement_method 'phi and omega scans'
_diffrn_radiation_monochromator graphite
_diffrn_radiation_source 'fine-focus sealed tube'
_diffrn_radiation_type MoK\a
_diffrn_radiation_wavelength 0.71073
_diffrn_reflns_av_R_equivalents 0.0304
_diffrn_reflns_av_sigmaI/netI 0.0426
_diffrn_reflns_limit_h_max 12
_diffrn_reflns_limit_h_min -11
_diffrn_reflns_limit_k_max 12
_diffrn_reflns_limit_k_min -12
_diffrn_reflns_limit_l_max 35
_diffrn_reflns_limit_l_min -36
_diffrn_reflns_number 19247
_diffrn_reflns_theta_full 26.48
_diffrn_reflns_theta_max 26.48
_diffrn_reflns_theta_min 2.02
_exptl_absorpt_coefficient_mu 0.647
_exptl_absorpt_correction_T_max 0.8448
_exptl_absorpt_correction_T_min 0.8297
_exptl_absorpt_correction_type multi-scan
_exptl_absorpt_process_details SADABS
_exptl_crystal_colour yellow
_exptl_crystal_density_diffrn 1.279
_exptl_crystal_density_method 'not measured'
_exptl_crystal_description block
_exptl_crystal_F_000 1184
_exptl_crystal_size_max 0.30
_exptl_crystal_size_mid 0.28
_exptl_crystal_size_min 0.27
_refine_diff_density_max 0.441
_refine_diff_density_min -0.225
_refine_diff_density_rms 0.039
_refine_ls_abs_structure_details 'Flack H D (1983), Acta Cryst. A39, 876-881'
_refine_ls_abs_structure_Flack -0.014(17)
_refine_ls_extinction_method none
_refine_ls_goodness_of_fit_ref 1.024
_refine_ls_hydrogen_treatment constr
_refine_ls_matrix_type full
_refine_ls_number_parameters 338
_refine_ls_number_reflns 6010
_refine_ls_number_restraints 2
_refine_ls_restrained_S_all 1.052
_refine_ls_R_factor_all 0.0589
_refine_ls_R_factor_gt 0.0420
_refine_ls_shift/su_max 0.000
_refine_ls_shift/su_mean 0.000
_refine_ls_structure_factor_coef Fsqd
_refine_ls_weighting_details 'calc w=1/[\s^2^(Fo^2^)+(0.0465P)^2^+0.6246P] where P=(Fo^2^+2Fc^2^)/3'
_refine_ls_weighting_scheme calc
_refine_ls_wR_factor_gt 0.0948
_refine_ls_wR_factor_ref 0.1043
_reflns_number_gt 4772
_reflns_number_total 6010
_reflns_threshold_expression >2sigma(I)
_cod_data_source_file c6sc01845a2.cif
_cod_data_source_block 7
_cod_depositor_comments 'Adding full bibliography for 1543577.cif.'
_cod_original_sg_symbol_H-M P4(1)
_cod_database_code 1543577

loop_
_symmetry_equiv_pos_as_xyz
'x, y, z'
'-x, -y, z+1/2'
'-y, x, z+1/4'
'y, -x, z+3/4'

loop_
_atom_site_label
_atom_site_type_symbol
_atom_site_fract_x
_atom_site_fract_y
_atom_site_fract_z
_atom_site_U_iso_or_equiv
_atom_site_adp_type
_atom_site_occupancy
_atom_site_symmetry_multiplicity
_atom_site_calc_flag
_atom_site_refinement_flags
C1 C 1.2254(4) 0.6372(4) 0.76549(13) 0.0636(9) Uani 1 1 d .
C2 C 1.3037(5) 0.7417(5) 0.75003(17) 0.0843(12) Uani 1 1 d .
H2 H 1.3142 0.8166 0.7685 0.101 Uiso 1 1 calc R
C3 C 1.3668(5) 0.7358(6) 0.70731(19) 0.1029(16) Uani 1 1 d .
H3 H 1.4192 0.8063 0.6973 0.123 Uiso 1 1 calc R
C4 C 1.3514(5) 0.6267(7) 0.68020(18) 0.0936(15) Uani 1 1 d .
H4 H 1.3939 0.6228 0.6517 0.112 Uiso 1 1 calc R
C5 C 1.2761(5) 0.5250(6) 0.69397(18) 0.0934(16) Uani 1 1 d .
H5 H 1.2650 0.4516 0.6748 0.112 Uiso 1 1 calc R
C6 C 1.2138(4) 0.5286(4) 0.73716(16) 0.0787(12) Uani 1 1 d .
H6 H 1.1637 0.4561 0.7468 0.094 Uiso 1 1 calc R
C7 C 0.9727(3) 0.6871(3) 0.80853(11) 0.0504(7) Uani 1 1 d .
C8 C 0.9348(4) 0.7256(3) 0.76423(12) 0.0574(8) Uani 1 1 d .
H8 H 0.9979 0.7258 0.7407 0.069 Uiso 1 1 calc R
C9 C 0.8074(4) 0.7631(3) 0.75423(14) 0.0643(9) Uani 1 1 d .
H9 H 0.7845 0.7886 0.7243 0.077 Uiso 1 1 calc R
C10 C 0.7129(4) 0.7629(4) 0.78898(14) 0.0681(10) Uani 1 1 d .
H10 H 0.6263 0.7894 0.7826 0.082 Uiso 1 1 calc R
C11 C 0.7475(4) 0.7233(4) 0.83305(13) 0.0665(10) Uani 1 1 d .
H11 H 0.6831 0.7230 0.8561 0.080 Uiso 1 1 calc R
C12 C 0.8762(3) 0.6838(3) 0.84380(12) 0.0505(7) Uani 1 1 d .
C13 C 1.2161(3) 0.7785(4) 0.84840(12) 0.0560(8) Uani 1 1 d .
C14 C 1.3319(4) 0.7625(5) 0.87310(15) 0.0765(11) Uani 1 1 d .
H14 H 1.3640 0.6770 0.8780 0.092 Uiso 1 1 calc R
C15 C 1.4011(6) 0.8672(8) 0.89056(18) 0.1078(18) Uani 1 1 d .
H15 H 1.4793 0.8533 0.9070 0.129 Uiso 1 1 calc R
C16 C 1.3547(7) 0.9917(7) 0.88367(18) 0.107(2) Uani 1 1 d .
H16 H 1.4017 1.0640 0.8952 0.129 Uiso 1 1 calc R
C17 C 1.2402(6) 1.0117(5) 0.8601(2) 0.1014(17) Uani 1 1 d .
H17 H 1.2095 1.0978 0.8553 0.122 Uiso 1 1 calc R
C18 C 1.1684(4) 0.9052(4) 0.84290(16) 0.0782(12) Uani 1 1 d .
H18 H 1.0882 0.9195 0.8277 0.094 Uiso 1 1 calc R
C19 C 0.9037(5) 0.4476(4) 0.89247(16) 0.0822(12) Uani 1 1 d .
H19A H 0.8978 0.4023 0.9216 0.123 Uiso 1 1 calc R
H19B H 0.9792 0.4151 0.8756 0.123 Uiso 1 1 calc R
H19C H 0.8243 0.4318 0.8749 0.123 Uiso 1 1 calc R
C20 C 0.7553(3) 0.7715(4) 0.96700(12) 0.0576(8) Uani 1 1 d .
C21 C 0.6268(4) 0.7598(4) 0.98643(14) 0.0703(11) Uani 1 1 d .
H21 H 0.5885 0.8197 1.0096 0.084 Uiso 1 1 calc R
C22 C 0.5635(4) 0.6458(5) 0.96797(16) 0.0751(11) Uani 1 1 d .
H22 H 0.4743 0.6139 0.9758 0.090 Uiso 1 1 calc R
C23 C 0.6525(4) 0.5863(4) 0.93650(13) 0.0641(9) Uani 1 1 d .
H23 H 0.6353 0.5050 0.9188 0.077 Uiso 1 1 calc R
C24 C 0.7730(3) 0.6627(3) 0.93507(12) 0.0538(8) Uani 1 1 d .
C25 C 0.7485(6) 0.5775(6) 1.07027(17) 0.0980(16) Uani 1 1 d .
H25 H 0.7090 0.6384 1.0929 0.118 Uiso 1 1 calc R
C26 C 0.6862(6) 0.4636(7) 1.0509(2) 0.1109(19) Uani 1 1 d .
H26 H 0.5965 0.4313 1.0579 0.133 Uiso 1 1 calc R
C27 C 0.7770(7) 0.4050(5) 1.02086(19) 0.0981(16) Uani 1 1 d .
H27 H 0.7622 0.3244 1.0025 0.118 Uiso 1 1 calc R
C28 C 0.8930(6) 0.4794(6) 1.02199(17) 0.0946(15) Uani 1 1 d .
H28 H 0.9736 0.4610 1.0041 0.114 Uiso 1 1 calc R
C29 C 0.8747(5) 0.5866(6) 1.05204(16) 0.0894(14) Uani 1 1 d .
H29 H 0.9405 0.6554 1.0592 0.107 Uiso 1 1 calc R
C30 C 0.8543(4) 0.8805(4) 0.97618(13) 0.0596(9) Uani 1 1 d .
H30 H 0.9407 0.8363 0.9790 0.071 Uiso 1 1 calc R
C31 C 0.8300(7) 0.9477(6) 1.0226(2) 0.128(2) Uani 1 1 d .
H31A H 0.8897 1.0215 1.0260 0.193 Uiso 1 1 calc R
H31B H 0.8452 0.8851 1.0471 0.193 Uiso 1 1 calc R
H31C H 0.7400 0.9789 1.0240 0.193 Uiso 1 1 calc R
C32 C 0.9746(7) 1.0606(7) 0.9395(3) 0.166(4) Uani 1 1 d .
H32A H 0.9875 1.1037 0.9103 0.249 Uiso 1 1 calc R
H32B H 1.0542 1.0142 0.9481 0.249 Uiso 1 1 calc R
H32C H 0.9542 1.1260 0.9627 0.249 Uiso 1 1 calc R
C33 C 0.7544(6) 1.0262(7) 0.9180(3) 0.149(3) Uani 1 1 d D
H33A H 0.6886 0.9599 0.9112 0.223 Uiso 1 1 calc R
H33B H 0.7777 1.0725 0.8901 0.223 Uiso 1 1 calc R
H33C H 0.7192 1.0882 0.9401 0.223 Uiso 1 1 calc R
Fe1 Fe 0.73645(5) 0.59416(5) 1.000516(17) 0.06175(16) Uani 1 1 d .
N1 N 0.8649(4) 0.9665(4) 0.93595(19) 0.1097(16) Uani 1 1 d D
P2 P 0.92270(9) 0.62758(9) 0.90262(3) 0.0530(2) Uani 1 1 d .
P3 P 1.14307(9) 0.63224(9) 0.82243(3) 0.0559(2) Uani 1 1 d .

loop_
_atom_site_aniso_label
_atom_site_aniso_U_11
_atom_site_aniso_U_22
_atom_site_aniso_U_33
_atom_site_aniso_U_23
_atom_site_aniso_U_13
_atom_site_aniso_U_12
C1 0.061(2) 0.078(2) 0.051(2) -0.0091(18) -0.0063(17) 0.0148(18)
C2 0.096(3) 0.094(3) 0.062(3) -0.003(2) 0.016(3) -0.010(2)
C3 0.108(4) 0.135(5) 0.065(3) -0.006(3) 0.020(3) -0.008(3)
C4 0.074(3) 0.145(5) 0.062(3) -0.010(3) 0.008(2) 0.023(3)
C5 0.082(3) 0.119(4) 0.079(3) -0.040(3) -0.010(3) 0.032(3)
C6 0.071(2) 0.084(3) 0.080(3) -0.022(2) -0.003(2) 0.021(2)
C7 0.0598(19) 0.0509(18) 0.0405(17) -0.0035(14) -0.0077(14) -0.0018(14)
C8 0.066(2) 0.067(2) 0.0396(18) -0.0023(15) -0.0023(15) 0.0045(16)
C9 0.079(2) 0.068(2) 0.046(2) 0.0060(18) -0.0160(19) 0.0056(17)
C10 0.062(2) 0.084(3) 0.058(2) -0.005(2) -0.0117(18) 0.0110(18)
C11 0.063(2) 0.089(3) 0.047(2) -0.0032(18) -0.0059(17) 0.0097(18)
C12 0.0585(19) 0.0498(17) 0.0432(18) -0.0025(14) -0.0087(15) -0.0025(14)
C13 0.060(2) 0.069(2) 0.0392(18) 0.0004(16) 0.0022(15) -0.0043(16)
C14 0.066(2) 0.098(3) 0.065(3) 0.012(2) -0.017(2) -0.006(2)
C15 0.106(4) 0.144(5) 0.074(4) 0.003(3) -0.034(3) -0.039(4)
C16 0.117(4) 0.140(5) 0.065(3) -0.024(3) 0.004(3) -0.069(4)
C17 0.133(5) 0.075(3) 0.096(4) -0.013(3) 0.015(3) -0.029(3)
C18 0.081(3) 0.072(3) 0.082(3) -0.008(2) -0.010(2) -0.011(2)
C19 0.112(3) 0.065(2) 0.070(3) 0.003(2) 0.006(2) 0.001(2)
C20 0.058(2) 0.070(2) 0.045(2) 0.0030(16) -0.0094(16) -0.0016(16)
C21 0.059(2) 0.094(3) 0.057(2) -0.002(2) 0.0014(18) 0.0101(19)
C22 0.051(2) 0.107(3) 0.067(3) 0.008(2) -0.0033(19) -0.011(2)
C23 0.064(2) 0.080(2) 0.049(2) 0.0028(17) -0.0125(17) -0.0151(18)
C24 0.0567(19) 0.066(2) 0.0387(18) 0.0044(15) -0.0091(14) -0.0075(15)
C25 0.135(5) 0.118(4) 0.041(2) 0.007(2) -0.001(3) 0.010(3)
C26 0.116(4) 0.134(5) 0.082(4) 0.049(4) -0.004(3) -0.032(4)
C27 0.137(5) 0.087(3) 0.070(3) 0.016(3) -0.015(3) -0.006(3)
C28 0.105(4) 0.113(4) 0.067(3) 0.022(3) -0.014(3) 0.030(3)
C29 0.100(4) 0.119(4) 0.049(2) 0.013(3) -0.023(2) -0.007(3)
C30 0.063(2) 0.061(2) 0.054(2) -0.0021(17) -0.0137(17) 0.0053(16)
C31 0.165(6) 0.131(5) 0.090(4) -0.060(4) 0.010(4) -0.046(4)
C32 0.129(5) 0.137(5) 0.234(9) 0.093(6) -0.067(5) -0.060(4)
C33 0.124(5) 0.147(5) 0.176(7) 0.081(5) -0.070(5) -0.044(4)
Fe1 0.0648(3) 0.0778(3) 0.0426(3) 0.0076(3) -0.0048(2) -0.0067(2)
N1 0.101(3) 0.093(3) 0.135(4) 0.044(3) -0.051(3) -0.031(2)
P2 0.0591(5) 0.0605(5) 0.0395(4) 0.0015(4) -0.0050(4) 0.0005(4)
P3 0.0606(5) 0.0568(5) 0.0505(5) 0.0012(4) -0.0045(4) 0.0043(4)

loop_
_atom_type_symbol
_atom_type_description
_atom_type_scat_dispersion_real
_atom_type_scat_dispersion_imag
_atom_type_scat_source
C C 0.0033 0.0016 'International Tables Vol C Tables 4.2.6.8 and 6.1.1.4'
H H 0.0000 0.0000 'International Tables Vol C Tables 4.2.6.8 and 6.1.1.4'
N N 0.0061 0.0033 'International Tables Vol C Tables 4.2.6.8 and 6.1.1.4'
P P 0.1023 0.0942 'International Tables Vol C Tables 4.2.6.8 and 6.1.1.4'
Fe Fe 0.3463 0.8444 'International Tables Vol C Tables 4.2.6.8 and 6.1.1.4'

loop_
_geom_angle_atom_site_label_1
_geom_angle_atom_site_label_2
_geom_angle_atom_site_label_3
_geom_angle
C6 C1 C2 117.4(4)
C6 C1 P3 118.3(3)
C2 C1 P3 124.3(3)
C1 C2 C3 120.8(5)
C4 C3 C2 119.7(5)
C5 C4 C3 120.9(5)
C4 C5 C6 120.1(5)
C1 C6 C5 121.1(5)
C8 C7 C12 119.0(3)
C8 C7 P3 122.6(3)
C12 C7 P3 118.4(2)
C9 C8 C7 121.9(3)
C8 C9 C10 119.4(3)
C11 C10 C9 119.9(4)
C10 C11 C12 121.6(4)
C11 C12 C7 118.3(3)
C11 C12 P2 121.9(3)
C7 C12 P2 119.9(2)
C18 C13 C14 117.8(4)
C18 C13 P3 124.5(3)
C14 C13 P3 117.6(3)
C15 C14 C13 122.3(5)
C16 C15 C14 119.1(5)
C15 C16 C17 120.4(5)
C16 C17 C18 120.6(5)
C13 C18 C17 119.7(5)
C21 C20 C24 107.7(3)
C21 C20 C30 126.5(3)
C24 C20 C30 125.7(3)
C21 C20 Fe1 69.7(2)
C24 C20 Fe1 69.6(2)
C30 C20 Fe1 128.0(2)
C20 C21 C22 109.2(4)
C20 C21 Fe1 69.7(2)
C22 C21 Fe1 69.9(2)
C23 C22 C21 107.6(3)
C23 C22 Fe1 69.4(2)
C21 C22 Fe1 69.5(2)
C22 C23 C24 109.1(3)
C22 C23 Fe1 70.2(2)
C24 C23 Fe1 69.80(19)
C23 C24 C20 106.5(3)
C23 C24 P2 127.8(3)
C20 C24 P2 125.6(3)
C23 C24 Fe1 69.0(2)
C20 C24 Fe1 69.0(2)
P2 C24 Fe1 124.25(18)
C29 C25 C26 108.0(5)
C29 C25 Fe1 70.7(3)
C26 C25 Fe1 69.4(3)
C27 C26 C25 107.3(5)
C27 C26 Fe1 70.2(3)
C25 C26 Fe1 69.5(3)
C28 C27 C26 108.0(5)
C28 C27 Fe1 70.8(3)
C26 C27 Fe1 69.7(3)
C27 C28 C29 108.7(5)
C27 C28 Fe1 69.5(3)
C29 C28 Fe1 69.6(3)
C25 C29 C28 107.9(5)
C25 C29 Fe1 69.7(3)
C28 C29 Fe1 70.4(3)
N1 C30 C20 110.0(3)
N1 C30 C31 116.9(4)
C20 C30 C31 111.9(4)
C26 Fe1 C25 41.1(2)
C26 Fe1 C27 40.1(2)
C25 Fe1 C27 67.8(2)
C26 Fe1 C23 121.6(2)
C25 Fe1 C23 157.8(2)
C27 Fe1 C23 108.0(2)
C26 Fe1 C20 158.8(2)
C25 Fe1 C20 122.6(2)
C27 Fe1 C20 159.7(2)
C23 Fe1 C20 68.95(14)
C26 Fe1 C21 122.6(2)
C25 Fe1 C21 107.4(2)
C27 Fe1 C21 158.6(2)
C23 Fe1 C21 68.02(16)
C20 Fe1 C21 40.59(15)
C26 Fe1 C29 67.7(2)
C25 Fe1 C29 39.6(2)
C27 Fe1 C29 67.5(2)
C23 Fe1 C29 161.0(2)
C20 Fe1 C29 108.43(19)
C21 Fe1 C29 123.0(2)
C26 Fe1 C22 106.4(2)
C25 Fe1 C22 122.0(2)
C27 Fe1 C22 122.8(2)
C23 Fe1 C22 40.41(17)
C20 Fe1 C22 68.80(15)
C21 Fe1 C22 40.56(17)
C29 Fe1 C22 157.8(2)
C26 Fe1 C24 158.1(2)
C25 Fe1 C24 159.5(2)
C27 Fe1 C24 123.1(2)
C23 Fe1 C24 41.21(14)
C20 Fe1 C24 41.35(14)
C21 Fe1 C24 68.74(15)
C29 Fe1 C24 124.39(18)
C22 Fe1 C24 69.03(16)
C26 Fe1 C28 67.0(2)
C25 Fe1 C28 66.8(2)
C27 Fe1 C28 39.7(2)
C23 Fe1 C28 124.9(2)
C20 Fe1 C28 124.4(2)
C21 Fe1 C28 159.5(2)
C29 Fe1 C28 40.0(2)
C22 Fe1 C28 159.4(2)
C24 Fe1 C28 109.38(18)
C33 N1 C30 120.4(5)
C33 N1 C32 110.9(5)
C30 N1 C32 112.7(4)
C24 P2 C19 100.84(19)
C24 P2 C12 101.88(15)
C19 P2 C12 97.35(18)
C13 P3 C1 99.54(17)
C13 P3 C7 102.96(15)
C1 P3 C7 102.41(16)

loop_
_geom_bond_atom_site_label_1
_geom_bond_atom_site_label_2
_geom_bond_distance
C1 C6 1.370(5)
C1 C2 1.388(6)
C1 P3 1.843(4)
C2 C3 1.389(7)
C3 C4 1.357(8)
C4 C5 1.334(7)
C5 C6 1.397(7)
C7 C8 1.391(5)
C7 C12 1.408(5)
C7 P3 1.846(3)
C8 C9 1.367(5)
C9 C10 1.383(6)
C10 C11 1.379(5)
C11 C12 1.390(5)
C12 P2 1.852(3)
C13 C18 1.371(5)
C13 C14 1.376(5)
C13 P3 1.808(4)
C14 C15 1.360(7)
C15 C16 1.352(8)
C16 C17 1.354(8)
C17 C18 1.384(6)
C19 P2 1.844(4)
C20 C21 1.415(5)
C20 C24 1.442(5)
C20 C30 1.505(5)
C20 Fe1 2.039(4)
C21 C22 1.416(6)
C21 Fe1 2.040(4)
C22 C23 1.410(6)
C22 Fe1 2.045(4)
C23 C24 1.437(5)
C23 Fe1 2.036(4)
C24 P2 1.810(4)
C24 Fe1 2.046(3)
C25 C29 1.378(7)
C25 C26 1.422(8)
C25 Fe1 2.027(5)
C26 C27 1.392(8)
C26 Fe1 2.026(5)
C27 C28 1.387(8)
C27 Fe1 2.034(5)
C28 C29 1.397(7)
C28 Fe1 2.049(5)
C29 Fe1 2.040(4)
C30 N1 1.453(6)
C30 C31 1.523(6)
C32 N1 1.458(7)
C33 N1 1.367(6)

loop_
_geom_torsion_atom_site_label_1
_geom_torsion_atom_site_label_2
_geom_torsion_atom_site_label_3
_geom_torsion_atom_site_label_4
_geom_torsion
C6 C1 C2 C3 0.5(7)
P3 C1 C2 C3 177.5(4)
C1 C2 C3 C4 0.2(8)
C2 C3 C4 C5 0.2(8)
C3 C4 C5 C6 -1.3(8)
C2 C1 C6 C5 -1.5(6)
P3 C1 C6 C5 -178.7(3)
C4 C5 C6 C1 1.9(7)
C12 C7 C8 C9 1.5(5)
P3 C7 C8 C9 178.5(3)
C7 C8 C9 C10 -0.1(5)
C8 C9 C10 C11 -0.9(6)
C9 C10 C11 C12 0.4(6)
C10 C11 C12 C7 1.1(5)
C10 C11 C12 P2 -178.9(3)
C8 C7 C12 C11 -2.0(5)
P3 C7 C12 C11 -179.0(3)
C8 C7 C12 P2 178.0(2)
P3 C7 C12 P2 0.9(4)
C18 C13 C14 C15 -2.1(7)
P3 C13 C14 C15 174.1(4)
C13 C14 C15 C16 0.2(8)
C14 C15 C16 C17 0.6(9)
C15 C16 C17 C18 0.5(9)
C14 C13 C18 C17 3.1(6)
P3 C13 C18 C17 -172.8(4)
C16 C17 C18 C13 -2.4(8)
C24 C20 C21 C22 0.6(4)
C30 C20 C21 C22 178.2(3)
Fe1 C20 C21 C22 -58.9(3)
C24 C20 C21 Fe1 59.5(2)
C30 C20 C21 Fe1 -122.9(4)
C20 C21 C22 C23 -0.5(5)
Fe1 C21 C22 C23 -59.2(3)
C20 C21 C22 Fe1 58.8(3)
C21 C22 C23 C24 0.2(5)
Fe1 C22 C23 C24 -59.1(3)
C21 C22 C23 Fe1 59.3(3)
C22 C23 C24 C20 0.2(4)
Fe1 C23 C24 C20 -59.1(2)
C22 C23 C24 P2 177.0(3)
Fe1 C23 C24 P2 117.7(3)
C22 C23 C24 Fe1 59.3(3)
C21 C20 C24 C23 -0.5(4)
C30 C20 C24 C23 -178.1(3)
Fe1 C20 C24 C23 59.1(2)
C21 C20 C24 P2 -177.4(3)
C30 C20 C24 P2 4.9(5)
Fe1 C20 C24 P2 -117.8(3)
C21 C20 C24 Fe1 -59.6(3)
C30 C20 C24 Fe1 122.8(3)
C29 C25 C26 C27 -0.1(6)
Fe1 C25 C26 C27 60.4(4)
C29 C25 C26 Fe1 -60.4(3)
C25 C26 C27 C28 0.8(6)
Fe1 C26 C27 C28 60.6(3)
C25 C26 C27 Fe1 -59.9(4)
C26 C27 C28 C29 -1.2(6)
Fe1 C27 C28 C29 58.8(3)
C26 C27 C28 Fe1 -59.9(4)
C26 C25 C29 C28 -0.7(5)
Fe1 C25 C29 C28 -60.3(3)
C26 C25 C29 Fe1 59.6(3)
C27 C28 C29 C25 1.1(5)
Fe1 C28 C29 C25 59.8(3)
C27 C28 C29 Fe1 -58.7(3)
C21 C20 C30 N1 -107.8(5)
C24 C20 C30 N1 69.4(5)
Fe1 C20 C30 N1 160.4(3)
C21 C20 C30 C31 23.9(6)
C24 C20 C30 C31 -158.9(4)
Fe1 C20 C30 C31 -67.9(5)
C27 C26 Fe1 C25 -118.1(5)
C25 C26 Fe1 C27 118.1(5)
C27 C26 Fe1 C23 80.4(4)
C25 C26 Fe1 C23 -161.5(3)
C27 C26 Fe1 C20 -164.7(5)
C25 C26 Fe1 C20 -46.5(7)
C27 C26 Fe1 C21 163.0(3)
C25 C26 Fe1 C21 -78.8(4)
C27 C26 Fe1 C29 -81.0(4)
C25 C26 Fe1 C29 37.1(3)
C27 C26 Fe1 C22 121.8(3)
C25 C26 Fe1 C22 -120.1(4)
C27 C26 Fe1 C24 47.2(7)
C25 C26 Fe1 C24 165.4(4)
C27 C26 Fe1 C28 -37.5(3)
C25 C26 Fe1 C28 80.6(4)
C29 C25 Fe1 C26 118.8(5)
C29 C25 Fe1 C27 81.0(4)
C26 C25 Fe1 C27 -37.8(4)
C29 C25 Fe1 C23 164.5(5)
C26 C25 Fe1 C23 45.7(7)
C29 C25 Fe1 C20 -79.3(4)
C26 C25 Fe1 C20 161.9(3)
C29 C25 Fe1 C21 -121.2(3)
C26 C25 Fe1 C21 120.0(4)
C26 C25 Fe1 C29 -118.8(5)
C29 C25 Fe1 C22 -163.2(3)
C26 C25 Fe1 C22 78.0(4)
C29 C25 Fe1 C24 -45.6(7)
C26 C25 Fe1 C24 -164.4(5)
C29 C25 Fe1 C28 37.8(3)
C26 C25 Fe1 C28 -81.0(4)
C28 C27 Fe1 C26 -118.6(5)
C28 C27 Fe1 C25 -79.9(3)
C26 C27 Fe1 C25 38.7(3)
C28 C27 Fe1 C23 123.4(3)
C26 C27 Fe1 C23 -118.0(4)
C28 C27 Fe1 C20 45.4(7)
C26 C27 Fe1 C20 164.0(5)
C28 C27 Fe1 C21 -160.9(5)
C26 C27 Fe1 C21 -42.3(7)
C28 C27 Fe1 C29 -36.9(3)
C26 C27 Fe1 C29 81.7(4)
C28 C27 Fe1 C22 165.4(3)
C26 C27 Fe1 C22 -76.0(4)
C28 C27 Fe1 C24 80.4(3)
C26 C27 Fe1 C24 -160.9(3)
C26 C27 Fe1 C28 118.6(5)
C22 C23 Fe1 C26 77.8(4)
C24 C23 Fe1 C26 -162.0(3)
C22 C23 Fe1 C25 44.3(6)
C24 C23 Fe1 C25 164.5(5)
C22 C23 Fe1 C27 119.7(3)
C24 C23 Fe1 C27 -120.0(3)
C22 C23 Fe1 C20 -81.6(3)
C24 C23 Fe1 C20 38.6(2)
C22 C23 Fe1 C21 -37.8(2)
C24 C23 Fe1 C21 82.4(2)
C22 C23 Fe1 C29 -167.2(6)
C24 C23 Fe1 C29 -47.0(7)
C24 C23 Fe1 C22 120.2(3)
C22 C23 Fe1 C24 -120.2(3)
C22 C23 Fe1 C28 160.3(3)
C24 C23 Fe1 C28 -79.5(3)
C21 C20 Fe1 C26 -43.8(6)
C24 C20 Fe1 C26 -162.7(5)
C30 C20 Fe1 C26 77.3(7)
C21 C20 Fe1 C25 -78.3(3)
C24 C20 Fe1 C25 162.9(3)
C30 C20 Fe1 C25 42.8(4)
C21 C20 Fe1 C27 165.6(5)
C24 C20 Fe1 C27 46.7(6)
C30 C20 Fe1 C27 -73.3(7)
C21 C20 Fe1 C23 80.4(2)
C24 C20 Fe1 C23 -38.5(2)
C30 C20 Fe1 C23 -158.5(4)
C24 C20 Fe1 C21 -118.9(3)
C30 C20 Fe1 C21 121.1(4)
C21 C20 Fe1 C29 -119.6(3)
C24 C20 Fe1 C29 121.5(2)
C30 C20 Fe1 C29 1.5(4)
C21 C20 Fe1 C22 36.9(2)
C24 C20 Fe1 C22 -81.9(2)
C30 C20 Fe1 C22 158.0(4)
C21 C20 Fe1 C24 118.9(3)
C30 C20 Fe1 C24 -120.0(4)
C21 C20 Fe1 C28 -161.0(3)
C24 C20 Fe1 C28 80.2(3)
C30 C20 Fe1 C28 -39.8(4)
C20 C21 Fe1 C26 162.7(3)
C22 C21 Fe1 C26 -76.7(3)
C20 C21 Fe1 C25 120.2(3)
C22 C21 Fe1 C25 -119.2(3)
C20 C21 Fe1 C27 -166.3(5)
C22 C21 Fe1 C27 -45.7(6)
C20 C21 Fe1 C23 -82.9(2)
C22 C21 Fe1 C23 37.7(2)
C22 C21 Fe1 C20 120.6(3)
C20 C21 Fe1 C29 79.7(3)
C22 C21 Fe1 C29 -159.8(3)
C20 C21 Fe1 C22 -120.6(3)
C20 C21 Fe1 C24 -38.4(2)
C22 C21 Fe1 C24 82.2(3)
C20 C21 Fe1 C28 50.3(6)
C22 C21 Fe1 C28 170.8(5)
C25 C29 Fe1 C26 -38.5(4)
C28 C29 Fe1 C26 80.2(4)
C28 C29 Fe1 C25 118.7(5)
C25 C29 Fe1 C27 -82.0(4)
C28 C29 Fe1 C27 36.7(3)
C25 C29 Fe1 C23 -162.0(5)
C28 C29 Fe1 C23 -43.3(7)
C25 C29 Fe1 C20 119.3(3)
C28 C29 Fe1 C20 -122.0(3)
C25 C29 Fe1 C21 76.8(4)
C28 C29 Fe1 C21 -164.5(3)
C25 C29 Fe1 C22 40.4(7)
C28 C29 Fe1 C22 159.0(5)
C25 C29 Fe1 C24 162.3(3)
C28 C29 Fe1 C24 -79.0(4)
C25 C29 Fe1 C28 -118.7(5)
C23 C22 Fe1 C26 -119.8(3)
C21 C22 Fe1 C26 121.2(3)
C23 C22 Fe1 C25 -161.9(3)
C21 C22 Fe1 C25 79.2(3)
C23 C22 Fe1 C27 -79.2(3)
C21 C22 Fe1 C27 161.9(3)
C21 C22 Fe1 C23 -119.0(3)
C23 C22 Fe1 C20 82.0(2)
C21 C22 Fe1 C20 -36.9(2)
C23 C22 Fe1 C21 119.0(3)
C23 C22 Fe1 C29 169.0(5)
C21 C22 Fe1 C29 50.0(6)
C23 C22 Fe1 C24 37.6(2)
C21 C22 Fe1 C24 -81.4(3)
C23 C22 Fe1 C28 -51.9(7)
C21 C22 Fe1 C28 -170.8(5)
C23 C24 Fe1 C26 45.0(6)
C20 C24 Fe1 C26 163.2(6)
P2 C24 Fe1 C26 -77.2(6)
C23 C24 Fe1 C25 -163.2(5)
C20 C24 Fe1 C25 -45.1(6)
P2 C24 Fe1 C25 74.5(6)
C23 C24 Fe1 C27 79.4(3)
C20 C24 Fe1 C27 -162.4(3)
P2 C24 Fe1 C27 -42.8(3)
C20 C24 Fe1 C23 118.2(3)
P2 C24 Fe1 C23 -122.2(3)
C23 C24 Fe1 C20 -118.2(3)
P2 C24 Fe1 C20 119.6(3)
C23 C24 Fe1 C21 -80.5(2)
C20 C24 Fe1 C21 37.7(2)
P2 C24 Fe1 C21 157.3(3)
C23 C24 Fe1 C29 163.2(3)
C20 C24 Fe1 C29 -78.6(3)
P2 C24 Fe1 C29 41.0(3)
C23 C24 Fe1 C22 -36.9(2)
C20 C24 Fe1 C22 81.3(2)
P2 C24 Fe1 C22 -159.1(3)
C23 C24 Fe1 C28 121.3(3)
C20 C24 Fe1 C28 -120.5(3)
P2 C24 Fe1 C28 -0.9(3)
C27 C28 Fe1 C26 37.9(3)
C29 C28 Fe1 C26 -82.3(4)
C27 C28 Fe1 C25 82.8(4)
C29 C28 Fe1 C25 -37.5(3)
C29 C28 Fe1 C27 -120.3(5)
C27 C28 Fe1 C23 -75.6(4)
C29 C28 Fe1 C23 164.2(3)
C27 C28 Fe1 C20 -162.6(3)
C29 C28 Fe1 C20 77.2(4)
C27 C28 Fe1 C21 160.1(5)
C29 C28 Fe1 C21 39.8(7)
C27 C28 Fe1 C29 120.3(5)
C27 C28 Fe1 C22 -37.1(7)
C29 C28 Fe1 C22 -157.3(5)
C27 C28 Fe1 C24 -118.9(3)
C29 C28 Fe1 C24 120.8(3)
C20 C30 N1 C33 55.6(7)
C31 C30 N1 C33 -73.4(7)
C20 C30 N1 C32 -170.4(5)
C31 C30 N1 C32 60.5(7)
C23 C24 P2 C19 -21.2(4)
C20 C24 P2 C19 155.1(3)
Fe1 C24 P2 C19 67.7(3)
C23 C24 P2 C12 78.8(3)
C20 C24 P2 C12 -104.9(3)
Fe1 C24 P2 C12 167.7(2)
C11 C12 P2 C24 -7.2(3)
C7 C12 P2 C24 172.9(3)
C11 C12 P2 C19 95.5(3)
C7 C12 P2 C19 -84.4(3)
C18 C13 P3 C1 85.4(4)
C14 C13 P3 C1 -90.6(3)
C18 C13 P3 C7 -19.8(4)
C14 C13 P3 C7 164.2(3)
C6 C1 P3 C13 169.1(3)
C2 C1 P3 C13 -7.8(4)
C6 C1 P3 C7 -85.2(3)
C2 C1 P3 C7 97.8(4)
C8 C7 P3 C13 100.2(3)
C12 C7 P3 C13 -82.8(3)
C8 C7 P3 C1 -2.8(3)
C12 C7 P3 C1 174.2(3)
